data_7046173
loop_
_publ_author_name
'Li, Cheng-An'
'Ji, Wei'
'Qu, Jian'
'Jing, Su'
'Gao, Fei'
'Zhu, Dun-Ru'

_publ_section_title
;
 A PEG/copper(i) halide cluster as an eco-friendly catalytic system for
 C-N bond formation.
;
_journal_issue 22
_journal_name_full 'Dalton transactions (Cambridge, England : 2003)'
_journal_page_first 7463
_journal_page_last 7470
_journal_paper_doi 10.1039/c8dt01310a
_journal_volume 47
_journal_year 2018
_chemical_formula_sum 'C23 H24 Fe2 Te2'
_chemical_formula_weight 667.32
_space_group_IT_number 14
_space_group_name_Hall '-P 2yn'
_space_group_name_H-M_alt 'P 1 21/n 1'
_symmetry_cell_setting monoclinic
_symmetry_space_group_name_Hall '-P 2yn'
_symmetry_space_group_name_H-M 'P 1 21/n 1'
_atom_sites_solution_hydrogens geom
_atom_sites_solution_primary direct
_atom_sites_solution_secondary difmap
_audit_creation_method SHELXL-97
_audit_update_record
;
2018-02-11 deposited with the CCDC.
2018-04-30 downloaded from the CCDC.
;
_cell_angle_alpha 90.00
_cell_angle_beta 94.06(3)
_cell_angle_gamma 90.00
_cell_formula_units_Z 4
_cell_length_a 5.9310(12)
_cell_length_b 10.639(2)
_cell_length_c 35.440(7)
_cell_measurement_reflns_used 25
_cell_measurement_temperature 293(2)
_cell_measurement_theta_max 13
_cell_measurement_theta_min 10
_cell_volume 2230.6(8)
_computing_cell_refinement 'CAD-4 Software '
_computing_data_collection 'CAD-4 Software (Enraf-Nonius, 1989)'
_computing_data_reduction 'XCAD4 (Harms & Wocadlo, 1995)'
_computing_molecular_graphics 'SHELXTL '
_computing_publication_material 'SHELXTL '
_computing_structure_refinement 'SHELXTL '
_computing_structure_solution 'SHELXTL (Bruker, 2000)'
_diffrn_ambient_temperature 293(2)
_diffrn_measured_fraction_theta_full 1.000
_diffrn_measured_fraction_theta_max 1.000
_diffrn_measurement_device_type 'Enraf-Nonius CAD-4 diffractometer'
_diffrn_measurement_method \w/2\q
_diffrn_radiation_monochromator graphite
_diffrn_radiation_source 'fine-focus sealed tube'
_diffrn_radiation_type MoK\a
_diffrn_radiation_wavelength 0.71073
_diffrn_reflns_av_R_equivalents 0.0436
_diffrn_reflns_av_sigmaI/netI 0.0655
_diffrn_reflns_limit_h_max 7
_diffrn_reflns_limit_h_min 0
_diffrn_reflns_limit_k_max 12
_diffrn_reflns_limit_k_min 0
_diffrn_reflns_limit_l_max 42
_diffrn_reflns_limit_l_min -42
_diffrn_reflns_number 4471
_diffrn_reflns_theta_full 25.27
_diffrn_reflns_theta_max 25.27
_diffrn_reflns_theta_min 1.15
_diffrn_standards_decay_% 1
_diffrn_standards_interval_count 300
_diffrn_standards_number 3
_exptl_absorpt_coefficient_mu 3.870
_exptl_absorpt_correction_T_max 0.6983
_exptl_absorpt_correction_T_min 0.5116
_exptl_absorpt_correction_type psi-scan
_exptl_absorpt_process_details '(North et al., 1968)'
_exptl_crystal_colour orange
_exptl_crystal_density_diffrn 1.987
_exptl_crystal_density_method 'not measured'
_exptl_crystal_description block
_exptl_crystal_F_000 1272
_exptl_crystal_size_max 0.20
_exptl_crystal_size_mid 0.10
_exptl_crystal_size_min 0.10
_refine_diff_density_max 1.227
_refine_diff_density_min -0.834
_refine_diff_density_rms 0.198
_refine_ls_extinction_method none
_refine_ls_goodness_of_fit_ref 1.020
_refine_ls_hydrogen_treatment mixed
_refine_ls_matrix_type full
_refine_ls_number_parameters 244
_refine_ls_number_reflns 4051
_refine_ls_number_restraints 115
_refine_ls_restrained_S_all 1.018
_refine_ls_R_factor_all 0.1211
_refine_ls_R_factor_gt 0.0755
_refine_ls_shift/su_max 0.000
_refine_ls_shift/su_mean 0.000
_refine_ls_structure_factor_coef Fsqd
_refine_ls_weighting_details 'calc w=1/[\s^2^(Fo^2^)+(0.0900P)^2^+18.0000P] where P=(Fo^2^+2Fc^2^)/3'
_refine_ls_weighting_scheme calc
_refine_ls_wR_factor_gt 0.1706
_refine_ls_wR_factor_ref 0.1963
_reflns_number_gt 2529
_reflns_number_total 4051
_reflns_threshold_expression >2sigma(I)
_cod_data_source_file c8dt01310a2.cif
_cod_data_source_block l
_cod_depositor_comments
;
The following automatic conversions were performed:

'_symmetry_cell_setting' value 'Monoclinic' changed to 'monoclinic'
according to
/home/data/users/saulius/crontab/automatic-downloads/rss-feeds/RSC/lib/dictionaries/cif_core.dic
dictionary named 'cif_core.dic' version 2.4.2 from 2011-04-26.

Automatic conversion script
Id: cif_fix_values 4973 2017-02-22 13:04:09Z antanas 

 Adding full bibliography for 7046173--7046179.cif.
;
_cod_original_sg_symbol_H-M P21/N
_cod_database_code 7046173

loop_
_symmetry_equiv_pos_as_xyz
'x, y, z'
'-x+1/2, y+1/2, -z+1/2'
'-x, -y, -z'
'x-1/2, -y-1/2, z-1/2'

loop_
_atom_site_label
_atom_site_type_symbol
_atom_site_fract_x
_atom_site_fract_y
_atom_site_fract_z
_atom_site_U_iso_or_equiv
_atom_site_adp_type
_atom_site_occupancy
_atom_site_symmetry_multiplicity
_atom_site_calc_flag
_atom_site_refinement_flags
Te1 Te 0.3220(2) 0.93322(9) -0.09832(3) 0.0711(4) Uani 1 1 d .
Te2 Te 0.0722(2) 0.84457(8) 0.02769(3) 0.0660(4) Uani 1 1 d .
Fe1 Fe 0.3614(3) 0.82597(15) -0.19489(5) 0.0428(4) Uani 1 1 d .
Fe2 Fe 0.2152(3) 0.65854(14) 0.11203(5) 0.0395(4) Uani 1 1 d .
C1 C 0.431(3) 0.9903(15) -0.2211(5) 0.078(5) Uani 1 1 d D
H1A H 0.5620 1.0451 -0.2155 0.094 Uiso 1 1 calc R
C2 C 0.223(3) 1.0005(13) -0.2072(4) 0.077(5) Uani 1 1 d D
H2A H 0.1797 1.0627 -0.1886 0.093 Uiso 1 1 calc R
C3 C 0.088(2) 0.9060(17) -0.2223(5) 0.073(5) Uani 1 1 d D
H3A H -0.0681 0.8913 -0.2162 0.088 Uiso 1 1 calc R
C4 C 0.201(4) 0.8349(15) -0.2471(4) 0.085(6) Uani 1 1 d D
H4A H 0.1411 0.7646 -0.2627 0.103 Uiso 1 1 calc R
C5 C 0.414(4) 0.8897(18) -0.2475(4) 0.090(6) Uani 1 1 d D
H5A H 0.5352 0.8615 -0.2630 0.107 Uiso 1 1 calc R
C6 C 0.611(2) 0.7927(14) -0.1568(5) 0.075(5) Uani 1 1 d DU
H6A H 0.7428 0.8471 -0.1512 0.090 Uiso 1 1 calc R
C7 C 0.4036(19) 0.7993(12) -0.1392(3) 0.046(3) Uani 1 1 d DU
C8 C 0.272(3) 0.7050(12) -0.1547(4) 0.059(3) Uani 1 1 d DU
H8A H 0.1164 0.6879 -0.1486 0.071 Uiso 1 1 calc R
C9 C 0.391(3) 0.6378(11) -0.1824(5) 0.066(4) Uani 1 1 d DU
H9A H 0.3330 0.5675 -0.1981 0.079 Uiso 1 1 calc R
C10 C 0.599(3) 0.6931(14) -0.1828(4) 0.066(3) Uani 1 1 d DU
H10A H 0.7184 0.6687 -0.1992 0.079 Uiso 1 1 calc R
C11 C 0.446(3) 0.8271(15) -0.0481(4) 0.073(4) Uani 1 1 d U
H11A H 0.5938 0.7918 -0.0520 0.087 Uiso 1 1 calc R
H11B H 0.4619 0.8826 -0.0264 0.087 Uiso 1 1 calc R
C12 C 0.279(2) 0.7207(13) -0.0408(4) 0.062(3) Uani 1 1 d U
H12A H 0.2546 0.6716 -0.0638 0.075 Uiso 1 1 calc R
H12B H 0.3484 0.6658 -0.0215 0.075 Uiso 1 1 calc R
C13 C 0.057(2) 0.7593(14) -0.0289(4) 0.067(4) Uani 1 1 d U
H13A H -0.0411 0.6863 -0.0291 0.080 Uiso 1 1 calc R
H13B H -0.0095 0.8192 -0.0471 0.080 Uiso 1 1 calc R
C14 C 0.215(2) 0.6851(11) 0.0564(3) 0.047(3) Uani 1 1 d U
C15 C 0.075(2) 0.5749(12) 0.0650(4) 0.058(3) Uani 1 1 d U
H15A H -0.0843 0.5581 0.0576 0.069 Uiso 1 1 calc R
C16 C 0.241(2) 0.4947(13) 0.0842(4) 0.061(3) Uani 1 1 d U
H16A H 0.2066 0.4125 0.0949 0.073 Uiso 1 1 calc R
C17 C 0.448(2) 0.5491(13) 0.0880(4) 0.059(3) Uani 1 1 d U
H17A H 0.5824 0.5125 0.1014 0.071 Uiso 1 1 calc R
C18 C 0.438(2) 0.6688(13) 0.0699(4) 0.055(3) Uani 1 1 d U
H18A H 0.5619 0.7287 0.0682 0.066 Uiso 1 1 calc R
C19 C 0.072(3) 0.6329(16) 0.1610(5) 0.080(4) Uani 1 1 d U
H19A H -0.0015 0.5559 0.1690 0.095 Uiso 1 1 calc R
C20 C 0.298(3) 0.6635(15) 0.1681(4) 0.073(4) Uani 1 1 d U
H20A H 0.4139 0.6132 0.1821 0.088 Uiso 1 1 calc R
C21 C 0.322(2) 0.7798(15) 0.1536(4) 0.064(3) Uani 1 1 d U
H21A H 0.4650 0.8266 0.1544 0.076 Uiso 1 1 calc R
C22 C 0.119(3) 0.8215(14) 0.1358(4) 0.063(3) Uani 1 1 d U
H22A H 0.0994 0.9014 0.1222 0.075 Uiso 1 1 calc R
C23 C -0.040(2) 0.7398(16) 0.1389(4) 0.068(3) Uani 1 1 d U
H23A H -0.1991 0.7470 0.1298 0.081 Uiso 1 1 calc R

loop_
_atom_site_aniso_label
_atom_site_aniso_U_11
_atom_site_aniso_U_22
_atom_site_aniso_U_33
_atom_site_aniso_U_23
_atom_site_aniso_U_13
_atom_site_aniso_U_12
Te1 0.1224(9) 0.0400(5) 0.0536(6) 0.0047(4) 0.0260(6) 0.0079(5)
Te2 0.1155(9) 0.0386(5) 0.0459(5) 0.0028(4) 0.0195(5) 0.0202(5)
Fe1 0.0617(11) 0.0250(8) 0.0426(10) 0.0029(7) 0.0091(8) 0.0026(8)
Fe2 0.0552(10) 0.0240(8) 0.0406(9) -0.0033(7) 0.0112(7) 0.0029(7)
C1 0.101(13) 0.058(10) 0.075(11) 0.022(8) 0.007(10) -0.010(9)
C2 0.132(15) 0.035(8) 0.070(11) 0.010(7) 0.041(10) 0.009(9)
C3 0.051(8) 0.088(13) 0.080(11) 0.051(10) 0.003(8) 0.011(8)
C4 0.156(18) 0.056(10) 0.039(8) -0.007(7) -0.037(10) -0.001(11)
C5 0.140(17) 0.092(13) 0.039(9) 0.012(9) 0.025(10) 0.030(13)
C6 0.043(7) 0.049(8) 0.134(15) -0.010(8) 0.013(7) 0.000(6)
C7 0.047(6) 0.059(7) 0.033(6) 0.014(5) 0.007(5) -0.009(5)
C8 0.093(8) 0.037(7) 0.050(8) 0.015(5) 0.019(6) -0.021(6)
C9 0.081(8) 0.022(6) 0.094(11) 0.003(6) -0.005(7) 0.006(6)
C10 0.074(8) 0.055(8) 0.069(9) 0.011(6) 0.013(7) 0.018(6)
C11 0.073(7) 0.075(8) 0.070(8) -0.006(6) 0.009(6) -0.004(6)
C12 0.076(6) 0.048(6) 0.063(7) 0.005(6) 0.011(6) 0.016(5)
C13 0.076(6) 0.055(7) 0.070(7) 0.009(6) 0.013(6) 0.000(6)
C14 0.057(5) 0.042(5) 0.043(6) -0.002(4) 0.019(5) 0.001(5)
C15 0.071(6) 0.049(6) 0.054(6) -0.003(5) 0.004(5) -0.005(5)
C16 0.079(6) 0.041(5) 0.065(7) -0.005(5) 0.016(6) 0.008(5)
C17 0.071(6) 0.056(6) 0.052(6) -0.008(5) 0.014(5) 0.018(5)
C18 0.058(5) 0.059(6) 0.050(6) -0.002(5) 0.024(5) 0.005(5)
C19 0.098(7) 0.069(7) 0.073(8) 0.003(6) 0.017(6) -0.019(6)
C20 0.081(6) 0.075(7) 0.061(7) -0.014(6) -0.009(6) 0.018(6)
C21 0.064(6) 0.070(6) 0.057(7) -0.023(5) -0.001(5) -0.016(5)
C22 0.079(6) 0.061(6) 0.049(6) -0.006(5) 0.017(5) 0.010(5)
C23 0.048(5) 0.089(7) 0.066(7) -0.022(6) -0.002(5) 0.009(5)

loop_
_atom_type_symbol
_atom_type_description
_atom_type_scat_dispersion_real
_atom_type_scat_dispersion_imag
_atom_type_scat_source
C C 0.0033 0.0016 'International Tables Vol C Tables 4.2.6.8 and 6.1.1.4'
H H 0.0000 0.0000 'International Tables Vol C Tables 4.2.6.8 and 6.1.1.4'
Fe Fe 0.3463 0.8444 'International Tables Vol C Tables 4.2.6.8 and 6.1.1.4'
Te Te -0.5308 1.6751 'International Tables Vol C Tables 4.2.6.8 and 6.1.1.4'

loop_
_geom_angle_atom_site_label_1
_geom_angle_atom_site_label_2
_geom_angle_atom_site_label_3
_geom_angle
C7 Te1 C11 97.4(5)
C14 Te2 C13 95.6(5)
C6 Fe1 C7 42.1(6)
C6 Fe1 C3 161.4(7)
C7 Fe1 C3 125.3(6)
C6 Fe1 C8 67.8(6)
C7 Fe1 C8 39.7(5)
C3 Fe1 C8 111.6(6)
C6 Fe1 C10 41.2(6)
C7 Fe1 C10 69.8(6)
C3 Fe1 C10 157.1(8)
C8 Fe1 C10 67.6(6)
C6 Fe1 C4 156.9(8)
C7 Fe1 C4 158.7(8)
C3 Fe1 C4 39.6(7)
C8 Fe1 C4 123.1(7)
C10 Fe1 C4 120.1(7)
C6 Fe1 C5 122.2(8)
C7 Fe1 C5 160.3(8)
C3 Fe1 C5 65.6(7)
C8 Fe1 C5 158.0(7)
C10 Fe1 C5 106.1(7)
C4 Fe1 C5 40.2(7)
C6 Fe1 C1 107.5(6)
C7 Fe1 C1 124.0(6)
C3 Fe1 C1 66.4(6)
C8 Fe1 C1 160.4(7)
C10 Fe1 C1 122.4(7)
C4 Fe1 C1 68.8(7)
C5 Fe1 C1 40.9(7)
C6 Fe1 C9 68.2(6)
C7 Fe1 C9 69.2(6)
C3 Fe1 C9 124.6(7)
C8 Fe1 C9 41.3(6)
C10 Fe1 C9 39.3(6)
C4 Fe1 C9 105.7(6)
C5 Fe1 C9 120.5(7)
C1 Fe1 C9 156.6(7)
C6 Fe1 C2 125.2(7)
C7 Fe1 C2 111.0(6)
C3 Fe1 C2 39.2(7)
C8 Fe1 C2 127.1(6)
C10 Fe1 C2 159.2(7)
C4 Fe1 C2 67.1(6)
C5 Fe1 C2 65.8(7)
C1 Fe1 C2 38.9(6)
C9 Fe1 C2 161.5(7)
C14 Fe2 C19 154.9(6)
C14 Fe2 C20 163.1(6)
C19 Fe2 C20 40.3(6)
C14 Fe2 C16 68.5(5)
C19 Fe2 C16 111.0(6)
C20 Fe2 C16 118.9(6)
C14 Fe2 C15 43.3(5)
C19 Fe2 C15 118.8(6)
C20 Fe2 C15 152.2(6)
C16 Fe2 C15 41.8(5)
C14 Fe2 C21 127.4(6)
C19 Fe2 C21 65.6(6)
C20 Fe2 C21 39.1(6)
C16 Fe2 C21 151.2(6)
C15 Fe2 C21 166.4(6)
C14 Fe2 C22 108.0(5)
C19 Fe2 C22 66.9(7)
C20 Fe2 C22 67.9(6)
C16 Fe2 C22 167.8(6)
C15 Fe2 C22 127.5(6)
C21 Fe2 C22 40.2(6)
C14 Fe2 C17 67.7(5)
C19 Fe2 C17 128.6(7)
C20 Fe2 C17 107.6(6)
C16 Fe2 C17 39.0(5)
C15 Fe2 C17 69.7(6)
C21 Fe2 C17 118.7(6)
C22 Fe2 C17 151.9(6)
C14 Fe2 C23 117.0(6)
C19 Fe2 C23 43.8(7)
C20 Fe2 C23 70.3(6)
C16 Fe2 C23 133.0(6)
C15 Fe2 C23 107.4(6)
C21 Fe2 C23 66.1(6)
C22 Fe2 C23 37.0(6)
C17 Fe2 C23 170.2(6)
C14 Fe2 C18 39.9(5)
C19 Fe2 C18 164.9(7)
C20 Fe2 C18 126.1(6)
C16 Fe2 C18 67.4(6)
C15 Fe2 C18 70.8(6)
C21 Fe2 C18 108.0(6)
C22 Fe2 C18 118.0(6)
C17 Fe2 C18 40.7(5)
C23 Fe2 C18 148.2(6)
C2 C1 C5 106.0(17)
C2 C1 Fe1 71.7(8)
C5 C1 Fe1 69.3(9)
C2 C1 H1A 127.0
C5 C1 H1A 127.0
Fe1 C1 H1A 127.0
C1 C2 C3 108.5(15)
C1 C2 Fe1 69.4(8)
C3 C2 Fe1 68.6(7)
C1 C2 H2A 125.7
C3 C2 H2A 125.7
Fe1 C2 H2A 125.7
C4 C3 C2 111.0(15)
C4 C3 Fe1 70.4(8)
C2 C3 Fe1 72.2(8)
C4 C3 H3A 124.5
C2 C3 H3A 124.5
Fe1 C3 H3A 124.5
C3 C4 C5 105.0(14)
C3 C4 Fe1 70.0(8)
C5 C4 Fe1 70.2(9)
C3 C4 H4A 127.4
C5 C4 H4A 127.4
Fe1 C4 H4A 127.4
C4 C5 C1 109.3(16)
C4 C5 Fe1 69.6(9)
C1 C5 Fe1 69.8(8)
C4 C5 H5A 125.3
C1 C5 H5A 125.3
Fe1 C5 H5A 125.3
C10 C6 C7 108.6(13)
C10 C6 Fe1 71.5(9)
C7 C6 Fe1 69.9(7)
C10 C6 H6A 125.7
C7 C6 H6A 125.7
Fe1 C6 H6A 125.7
C8 C7 C6 106.1(13)
C8 C7 Fe1 71.3(7)
C6 C7 Fe1 68.0(8)
C8 C7 Te1 128.3(10)
C6 C7 Te1 125.6(10)
Fe1 C7 Te1 124.4(6)
C7 C8 C9 110.3(12)
C7 C8 Fe1 69.1(6)
C9 C8 Fe1 70.7(7)
C7 C8 H8A 124.8
C9 C8 H8A 124.8
Fe1 C8 H8A 124.8
C10 C9 C8 106.3(13)
C10 C9 Fe1 69.0(8)
C8 C9 Fe1 68.0(6)
C10 C9 H9A 126.9
C8 C9 H9A 126.9
Fe1 C9 H9A 126.9
C9 C10 C6 108.7(13)
C9 C10 Fe1 71.7(8)
C6 C10 Fe1 67.3(8)
C9 C10 H10A 125.6
C6 C10 H10A 125.6
Fe1 C10 H10A 125.6
C12 C11 Te1 109.3(10)
C12 C11 H11A 109.8
Te1 C11 H11A 109.8
C12 C11 H11B 109.8
Te1 C11 H11B 109.8
H11A C11 H11B 108.3
C13 C12 C11 116.4(12)
C13 C12 H12A 108.2
C11 C12 H12A 108.2
C13 C12 H12B 108.2
C11 C12 H12B 108.2
H12A C12 H12B 107.3
C12 C13 Te2 113.5(11)
C12 C13 H13A 108.9
Te2 C13 H13A 108.9
C12 C13 H13B 108.9
Te2 C13 H13B 108.9
H13A C13 H13B 107.7
C18 C14 C15 111.4(11)
C18 C14 Fe2 73.0(8)
C15 C14 Fe2 69.3(7)
C18 C14 Te2 127.1(10)
C15 C14 Te2 121.5(9)
Fe2 C14 Te2 124.1(6)
C16 C15 C14 101.1(12)
C16 C15 Fe2 69.0(8)
C14 C15 Fe2 67.4(7)
C16 C15 H15A 129.3
C14 C15 H15A 129.3
Fe2 C15 H15A 129.3
C17 C16 C15 112.2(13)
C17 C16 Fe2 71.4(8)
C15 C16 Fe2 69.2(8)
C17 C16 H16A 123.8
C15 C16 H16A 123.8
Fe2 C16 H16A 123.8
C16 C17 C18 109.2(13)
C16 C17 Fe2 69.6(8)
C18 C17 Fe2 70.7(7)
C16 C17 H17A 125.4
C18 C17 H17A 125.4
Fe2 C17 H17A 125.4
C14 C18 C17 106.0(12)
C14 C18 Fe2 67.2(7)
C17 C18 Fe2 68.6(7)
C14 C18 H18A 127.0
C17 C18 H18A 127.0
Fe2 C18 H18A 127.0
C20 C19 C23 107.6(14)
C20 C19 Fe2 70.3(10)
C23 C19 Fe2 69.3(9)
C20 C19 H19A 126.2
C23 C19 H19A 126.2
Fe2 C19 H19A 126.2
C21 C20 C19 106.0(15)
C21 C20 Fe2 71.0(9)
C19 C20 Fe2 69.5(9)
C21 C20 H20A 126.9
C19 C20 H20A 126.9
Fe2 C20 H20A 126.9
C20 C21 C22 110.4(14)
C20 C21 Fe2 69.9(8)
C22 C21 Fe2 69.9(8)
C20 C21 H21A 124.8
C22 C21 H21A 124.8
Fe2 C21 H21A 124.8
C23 C22 C21 111.1(15)
C23 C22 Fe2 71.9(9)
C21 C22 Fe2 69.9(8)
C23 C22 H22A 124.4
C21 C22 H22A 124.4
Fe2 C22 H22A 124.4
C22 C23 C19 104.8(13)
C22 C23 Fe2 71.1(9)
C19 C23 Fe2 66.9(8)
C22 C23 H23A 127.6
C19 C23 H23A 127.6
Fe2 C23 H23A 127.6

loop_
_geom_bond_atom_site_label_1
_geom_bond_atom_site_label_2
_geom_bond_distance
Te1 C7 2.114(13)
Te1 C11 2.191(16)
Te2 C14 2.124(12)
Te2 C13 2.197(15)
Fe1 C6 1.965(15)
Fe1 C7 1.991(11)
Fe1 C3 2.018(13)
Fe1 C8 2.019(11)
Fe1 C10 2.021(14)
Fe1 C4 2.022(14)
Fe1 C5 2.029(15)
Fe1 C1 2.036(14)
Fe1 C9 2.055(12)
Fe1 C2 2.064(14)
Fe2 C14 1.990(12)
Fe2 C19 2.002(16)
Fe2 C20 2.012(15)
Fe2 C16 2.014(13)
Fe2 C15 2.017(14)
Fe2 C21 2.027(13)
Fe2 C22 2.027(14)
Fe2 C17 2.036(13)
Fe2 C23 2.036(14)
Fe2 C18 2.064(12)
C1 C2 1.37(2)
C1 C5 1.42(2)
C1 H1A 0.9800
C2 C3 1.37(2)
C2 H2A 0.9800
C3 C4 1.37(2)
C3 H3A 0.9800
C4 C5 1.39(3)
C4 H4A 0.9800
C5 H5A 0.9800
C6 C10 1.40(2)
C6 C7 1.422(18)
C6 H6A 0.9800
C7 C8 1.361(18)
C8 C9 1.44(2)
C8 H8A 0.9800
C9 C10 1.37(2)
C9 H9A 0.9800
C10 H10A 0.9800
C11 C12 1.54(2)
C11 H11A 0.9700
C11 H11B 0.9700
C12 C13 1.466(19)
C12 H12A 0.9700
C12 H12B 0.9700
C13 H13A 0.9700
C13 H13B 0.9700
C14 C18 1.384(18)
C14 C15 1.479(18)
C15 C16 1.438(19)
C15 H15A 0.9800
C16 C17 1.352(19)
C16 H16A 0.9800
C17 C18 1.426(19)
C17 H17A 0.9800
C18 H18A 0.9800
C19 C20 1.38(2)
C19 C23 1.51(2)
C19 H19A 0.9800
C20 C21 1.35(2)
C20 H20A 0.9800
C21 C22 1.39(2)
C21 H21A 0.9800
C22 C23 1.29(2)
C22 H22A 0.9800
C23 H23A 0.9800

loop_
_geom_torsion_atom_site_label_1
_geom_torsion_atom_site_label_2
_geom_torsion_atom_site_label_3
_geom_torsion_atom_site_label_4
_geom_torsion
C6 Fe1 C1 C2 -124.9(11)
C7 Fe1 C1 C2 -81.4(11)
C3 Fe1 C1 C2 36.4(10)
C8 Fe1 C1 C2 -52(2)
C10 Fe1 C1 C2 -167.6(10)
C4 Fe1 C1 C2 79.3(12)
C5 Fe1 C1 C2 115.8(15)
C9 Fe1 C1 C2 159.8(15)
C6 Fe1 C1 C5 119.3(12)
C7 Fe1 C1 C5 162.8(11)
C3 Fe1 C1 C5 -79.4(12)
C8 Fe1 C1 C5 -167.7(18)
C10 Fe1 C1 C5 76.6(13)
C4 Fe1 C1 C5 -36.5(11)
C9 Fe1 C1 C5 44(2)
C2 Fe1 C1 C5 -115.8(15)
C5 C1 C2 C3 3.7(13)
Fe1 C1 C2 C3 -57.5(8)
C5 C1 C2 Fe1 61.2(9)
C6 Fe1 C2 C1 73.2(12)
C7 Fe1 C2 C1 118.7(10)
C3 Fe1 C2 C1 -120.7(14)
C8 Fe1 C2 C1 160.6(10)
C10 Fe1 C2 C1 31(2)
C4 Fe1 C2 C1 -84.3(12)
C5 Fe1 C2 C1 -40.2(11)
C9 Fe1 C2 C1 -154.4(18)
C6 Fe1 C2 C3 -166.1(10)
C7 Fe1 C2 C3 -120.6(9)
C8 Fe1 C2 C3 -78.7(11)
C10 Fe1 C2 C3 151.3(17)
C4 Fe1 C2 C3 36.4(10)
C5 Fe1 C2 C3 80.5(11)
C1 Fe1 C2 C3 120.7(14)
C9 Fe1 C2 C3 -34(2)
C1 C2 C3 C4 -1.9(14)
Fe1 C2 C3 C4 -59.9(9)
C1 C2 C3 Fe1 58.1(9)
C6 Fe1 C3 C4 159.1(19)
C7 Fe1 C3 C4 -159.1(10)
C8 Fe1 C3 C4 -116.3(11)
C10 Fe1 C3 C4 -33(2)
C5 Fe1 C3 C4 39.9(10)
C1 Fe1 C3 C4 84.9(12)
C9 Fe1 C3 C4 -71.4(12)
C2 Fe1 C3 C4 120.9(14)
C6 Fe1 C3 C2 38(2)
C7 Fe1 C3 C2 80.0(10)
C8 Fe1 C3 C2 122.7(9)
C10 Fe1 C3 C2 -154.0(15)
C4 Fe1 C3 C2 -120.9(14)
C5 Fe1 C3 C2 -81.0(10)
C1 Fe1 C3 C2 -36.1(9)
C9 Fe1 C3 C2 167.6(9)
C2 C3 C4 C5 -0.8(16)
Fe1 C3 C4 C5 -61.8(10)
C2 C3 C4 Fe1 61.0(9)
C6 Fe1 C4 C3 -163.2(14)
C7 Fe1 C4 C3 53(2)
C8 Fe1 C4 C3 84.3(11)
C10 Fe1 C4 C3 165.8(10)
C5 Fe1 C4 C3 -115.1(14)
C1 Fe1 C4 C3 -78.1(11)
C9 Fe1 C4 C3 125.9(10)
C2 Fe1 C4 C3 -36.1(9)
C6 Fe1 C4 C5 -48(2)
C7 Fe1 C4 C5 168.3(15)
C3 Fe1 C4 C5 115.1(14)
C8 Fe1 C4 C5 -160.5(10)
C10 Fe1 C4 C5 -79.0(12)
C1 Fe1 C4 C5 37.0(10)
C9 Fe1 C4 C5 -119.0(11)
C2 Fe1 C4 C5 79.1(11)
C3 C4 C5 C1 3.1(17)
Fe1 C4 C5 C1 -58.7(11)
C3 C4 C5 Fe1 61.7(10)
C2 C1 C5 C4 -4.2(16)
Fe1 C1 C5 C4 58.5(11)
C2 C1 C5 Fe1 -62.8(9)
C6 Fe1 C5 C4 159.8(10)
C7 Fe1 C5 C4 -167.4(16)
C3 Fe1 C5 C4 -39.3(10)
C8 Fe1 C5 C4 48(2)
C10 Fe1 C5 C4 117.9(11)
C1 Fe1 C5 C4 -120.9(15)
C9 Fe1 C5 C4 77.8(12)
C2 Fe1 C5 C4 -82.5(11)
C6 Fe1 C5 C1 -79.3(12)
C7 Fe1 C5 C1 -47(2)
C3 Fe1 C5 C1 81.5(12)
C8 Fe1 C5 C1 169.0(16)
C10 Fe1 C5 C1 -121.2(11)
C4 Fe1 C5 C1 120.9(15)
C9 Fe1 C5 C1 -161.3(10)
C2 Fe1 C5 C1 38.3(10)
C7 Fe1 C6 C10 118.7(12)
C3 Fe1 C6 C10 172.9(17)
C8 Fe1 C6 C10 80.8(10)
C4 Fe1 C6 C10 -43(2)
C5 Fe1 C6 C10 -77.1(11)
C1 Fe1 C6 C10 -119.5(10)
C9 Fe1 C6 C10 36.1(9)
C2 Fe1 C6 C10 -158.6(9)
C3 Fe1 C6 C7 54(2)
C8 Fe1 C6 C7 -37.9(8)
C10 Fe1 C6 C7 -118.7(12)
C4 Fe1 C6 C7 -161.2(15)
C5 Fe1 C6 C7 164.2(9)
C1 Fe1 C6 C7 121.8(9)
C9 Fe1 C6 C7 -82.7(9)
C2 Fe1 C6 C7 82.7(10)
C10 C6 C7 C8 0.2(13)
Fe1 C6 C7 C8 61.5(7)
C10 C6 C7 Fe1 -61.3(10)
C10 C6 C7 Te1 -178.7(9)
Fe1 C6 C7 Te1 -117.4(8)
C6 Fe1 C7 C8 -116.9(12)
C3 Fe1 C7 C8 81.5(11)
C10 Fe1 C7 C8 -78.9(9)
C4 Fe1 C7 C8 43(2)
C5 Fe1 C7 C8 -160.1(18)
C1 Fe1 C7 C8 165.0(10)
C9 Fe1 C7 C8 -36.9(9)
C2 Fe1 C7 C8 123.3(10)
C3 Fe1 C7 C6 -161.6(9)
C8 Fe1 C7 C6 116.9(12)
C10 Fe1 C7 C6 38.0(8)
C4 Fe1 C7 C6 159.7(16)
C5 Fe1 C7 C6 -43(2)
C1 Fe1 C7 C6 -78.1(10)
C9 Fe1 C7 C6 80.1(9)
C2 Fe1 C7 C6 -119.8(9)
C6 Fe1 C7 Te1 118.9(11)
C3 Fe1 C7 Te1 -42.7(10)
C8 Fe1 C7 Te1 -124.2(11)
C10 Fe1 C7 Te1 156.9(9)
C4 Fe1 C7 Te1 -81.4(18)
C5 Fe1 C7 Te1 76(2)
C1 Fe1 C7 Te1 40.8(10)
C9 Fe1 C7 Te1 -161.0(9)
C2 Fe1 C7 Te1 -0.9(9)
C11 Te1 C7 C8 91.2(11)
C11 Te1 C7 C6 -90.2(11)
C11 Te1 C7 Fe1 -176.2(7)
C6 C7 C8 C9 -0.6(12)
Fe1 C7 C8 C9 58.7(8)
Te1 C7 C8 C9 178.2(9)
C6 C7 C8 Fe1 -59.4(8)
Te1 C7 C8 Fe1 119.5(9)
C6 Fe1 C8 C7 40.2(8)
C3 Fe1 C8 C7 -119.8(10)
C10 Fe1 C8 C7 84.9(9)
C4 Fe1 C8 C7 -162.8(9)
C5 Fe1 C8 C7 162.1(18)
C1 Fe1 C8 C7 -40(2)
C9 Fe1 C8 C7 121.9(12)
C2 Fe1 C8 C7 -78.0(11)
C6 Fe1 C8 C9 -81.6(9)
C7 Fe1 C8 C9 -121.9(12)
C3 Fe1 C8 C9 118.3(10)
C10 Fe1 C8 C9 -37.0(9)
C4 Fe1 C8 C9 75.3(11)
C5 Fe1 C8 C9 40(2)
C1 Fe1 C8 C9 -161.6(18)
C2 Fe1 C8 C9 160.1(9)
C7 C8 C9 C10 0.9(15)
Fe1 C8 C9 C10 58.6(10)
C7 C8 C9 Fe1 -57.8(8)
C6 Fe1 C9 C10 -37.8(9)
C7 Fe1 C9 C10 -83.1(10)
C3 Fe1 C9 C10 157.6(10)
C8 Fe1 C9 C10 -118.6(13)
C4 Fe1 C9 C10 118.7(11)
C5 Fe1 C9 C10 77.7(12)
C1 Fe1 C9 C10 46(2)
C2 Fe1 C9 C10 -177.2(17)
C6 Fe1 C9 C8 80.8(9)
C7 Fe1 C9 C8 35.5(8)
C3 Fe1 C9 C8 -83.8(11)
C10 Fe1 C9 C8 118.6(13)
C4 Fe1 C9 C8 -122.7(11)
C5 Fe1 C9 C8 -163.7(10)
C1 Fe1 C9 C8 164.5(15)
C2 Fe1 C9 C8 -59(2)
C8 C9 C10 C6 -0.8(16)
Fe1 C9 C10 C6 57.2(10)
C8 C9 C10 Fe1 -58.0(9)
C7 C6 C10 C9 0.4(16)
Fe1 C6 C10 C9 -59.9(10)
C7 C6 C10 Fe1 60.3(8)
C6 Fe1 C10 C9 120.3(13)
C7 Fe1 C10 C9 81.5(10)
C3 Fe1 C10 C9 -53.9(19)
C8 Fe1 C10 C9 38.8(9)
C4 Fe1 C10 C9 -77.5(12)
C5 Fe1 C10 C9 -118.8(11)
C1 Fe1 C10 C9 -160.3(10)
C2 Fe1 C10 C9 177.5(15)
C7 Fe1 C10 C6 -38.8(9)
C3 Fe1 C10 C6 -174.2(14)
C8 Fe1 C10 C6 -81.5(9)
C4 Fe1 C10 C6 162.2(10)
C5 Fe1 C10 C6 120.9(11)
C1 Fe1 C10 C6 79.4(11)
C9 Fe1 C10 C6 -120.3(13)
C2 Fe1 C10 C6 57(2)
C7 Te1 C11 C12 -75.1(10)
Te1 C11 C12 C13 -68.2(15)
C11 C12 C13 Te2 -67.6(15)
C14 Te2 C13 C12 -59.8(11)
C19 Fe2 C14 C18 -173.9(14)
C20 Fe2 C14 C18 39(2)
C16 Fe2 C14 C18 -80.2(9)
C15 Fe2 C14 C18 -121.6(11)
C21 Fe2 C14 C18 72.0(10)
C22 Fe2 C14 C18 112.3(9)
C17 Fe2 C14 C18 -38.0(8)
C23 Fe2 C14 C18 151.4(8)
C19 Fe2 C14 C15 -52.3(17)
C20 Fe2 C14 C15 160.8(18)
C16 Fe2 C14 C15 41.4(8)
C21 Fe2 C14 C15 -166.5(8)
C22 Fe2 C14 C15 -126.1(8)
C17 Fe2 C14 C15 83.6(8)
C23 Fe2 C14 C15 -87.0(9)
C18 Fe2 C14 C15 121.6(11)
C19 Fe2 C14 Te2 62.4(17)
C20 Fe2 C14 Te2 -85(2)
C16 Fe2 C14 Te2 156.1(9)
C15 Fe2 C14 Te2 114.7(10)
C21 Fe2 C14 Te2 -51.8(10)
C22 Fe2 C14 Te2 -11.4(9)
C17 Fe2 C14 Te2 -161.7(9)
C23 Fe2 C14 Te2 27.7(10)
C18 Fe2 C14 Te2 -123.7(11)
C13 Te2 C14 C18 103.1(11)
C13 Te2 C14 C15 -77.8(10)
C13 Te2 C14 Fe2 -162.9(7)
C18 C14 C15 C16 -0.5(14)
Fe2 C14 C15 C16 -61.5(8)
Te2 C14 C15 C16 -179.6(8)
C18 C14 C15 Fe2 61.0(9)
Te2 C14 C15 Fe2 -118.2(8)
C14 Fe2 C15 C16 112.6(11)
C19 Fe2 C15 C16 -89.9(10)
C20 Fe2 C15 C16 -55.5(16)
C21 Fe2 C15 C16 165(2)
C22 Fe2 C15 C16 -171.7(8)
C17 Fe2 C15 C16 33.9(8)
C23 Fe2 C15 C16 -136.2(9)
C18 Fe2 C15 C16 77.3(9)
C19 Fe2 C15 C14 157.5(8)
C20 Fe2 C15 C14 -168.1(12)
C16 Fe2 C15 C14 -112.6(11)
C21 Fe2 C15 C14 52(3)
C22 Fe2 C15 C14 75.7(9)
C17 Fe2 C15 C14 -78.7(8)
C23 Fe2 C15 C14 111.2(8)
C18 Fe2 C15 C14 -35.3(7)
C14 C15 C16 C17 1.9(15)
Fe2 C15 C16 C17 -58.4(10)
C14 C15 C16 Fe2 60.3(8)
C14 Fe2 C16 C17 80.8(9)
C19 Fe2 C16 C17 -126.1(10)
C20 Fe2 C16 C17 -82.3(10)
C15 Fe2 C16 C17 123.7(13)
C21 Fe2 C16 C17 -48.8(16)
C22 Fe2 C16 C17 156(3)
C23 Fe2 C16 C17 -171.7(9)
C18 Fe2 C16 C17 37.7(9)
C14 Fe2 C16 C15 -42.9(8)
C19 Fe2 C16 C15 110.2(9)
C20 Fe2 C16 C15 154.0(9)
C21 Fe2 C16 C15 -172.5(11)
C22 Fe2 C16 C15 33(3)
C17 Fe2 C16 C15 -123.7(13)
C23 Fe2 C16 C15 64.6(11)
C18 Fe2 C16 C15 -86.0(9)
C15 C16 C17 C18 -2.7(16)
Fe2 C16 C17 C18 -59.9(9)
C15 C16 C17 Fe2 57.1(10)
C14 Fe2 C17 C16 -82.9(9)
C19 Fe2 C17 C16 75.0(11)
C20 Fe2 C17 C16 114.5(10)
C15 Fe2 C17 C16 -36.2(9)
C21 Fe2 C17 C16 155.5(9)
C22 Fe2 C17 C16 -169.6(12)
C23 Fe2 C17 C16 38(4)
C18 Fe2 C17 C16 -120.1(13)
C14 Fe2 C17 C18 37.2(8)
C19 Fe2 C17 C18 -165.0(9)
C20 Fe2 C17 C18 -125.4(9)
C16 Fe2 C17 C18 120.1(13)
C15 Fe2 C17 C18 83.8(9)
C21 Fe2 C17 C18 -84.4(10)
C22 Fe2 C17 C18 -49.5(15)
C23 Fe2 C17 C18 158(3)
C15 C14 C18 C17 -1.1(14)
Fe2 C14 C18 C17 57.8(8)
Te2 C14 C18 C17 178.1(8)
C15 C14 C18 Fe2 -58.9(9)
Te2 C14 C18 Fe2 120.3(9)
C16 C17 C18 C14 2.3(15)
Fe2 C17 C18 C14 -56.9(8)
C16 C17 C18 Fe2 59.2(10)
C19 Fe2 C18 C14 170(2)
C20 Fe2 C18 C14 -166.8(8)
C16 Fe2 C18 C14 83.0(9)
C15 Fe2 C18 C14 38.2(8)
C21 Fe2 C18 C14 -127.4(8)
C22 Fe2 C18 C14 -84.9(9)
C17 Fe2 C18 C14 119.1(12)
C23 Fe2 C18 C14 -54.0(14)
C14 Fe2 C18 C17 -119.1(12)
C19 Fe2 C18 C17 51(3)
C20 Fe2 C18 C17 74.1(10)
C16 Fe2 C18 C17 -36.1(8)
C15 Fe2 C18 C17 -80.9(9)
C21 Fe2 C18 C17 113.5(9)
C22 Fe2 C18 C17 156.0(8)
C23 Fe2 C18 C17 -173.1(10)
C14 Fe2 C19 C20 -165.8(12)
C16 Fe2 C19 C20 110.4(10)
C15 Fe2 C19 C20 156.0(9)
C21 Fe2 C19 C20 -38.4(9)
C22 Fe2 C19 C20 -82.6(10)
C17 Fe2 C19 C20 69.8(12)
C23 Fe2 C19 C20 -118.6(13)
C18 Fe2 C19 C20 29(3)
C14 Fe2 C19 C23 -47.2(18)
C20 Fe2 C19 C23 118.6(13)
C16 Fe2 C19 C23 -131.0(9)
C15 Fe2 C19 C23 -85.4(10)
C21 Fe2 C19 C23 80.2(9)
C22 Fe2 C19 C23 36.0(8)
C17 Fe2 C19 C23 -171.6(8)
C18 Fe2 C19 C23 148(2)
C23 C19 C20 C21 2.5(17)
Fe2 C19 C20 C21 62.0(11)
C23 C19 C20 Fe2 -59.5(10)
C14 Fe2 C20 C21 43(2)
C19 Fe2 C20 C21 -116.1(14)
C16 Fe2 C20 C21 155.0(9)
C15 Fe2 C20 C21 -166.1(12)
C22 Fe2 C20 C21 -36.2(9)
C17 Fe2 C20 C21 114.2(10)
C23 Fe2 C20 C21 -75.9(10)
C18 Fe2 C20 C21 73.0(11)
C14 Fe2 C20 C19 159.1(18)
C16 Fe2 C20 C19 -88.8(11)
C15 Fe2 C20 C19 -49.9(17)
C21 Fe2 C20 C19 116.1(14)
C22 Fe2 C20 C19 79.9(10)
C17 Fe2 C20 C19 -129.7(10)
C23 Fe2 C20 C19 40.2(10)
C18 Fe2 C20 C19 -170.8(9)
C19 C20 C21 C22 -2.8(18)
Fe2 C20 C21 C22 58.2(10)
C19 C20 C21 Fe2 -61.0(11)
C14 Fe2 C21 C20 -165.5(9)
C19 Fe2 C21 C20 39.6(10)
C16 Fe2 C21 C20 -50.0(17)
C15 Fe2 C21 C20 152(2)
C22 Fe2 C21 C20 122.0(14)
C17 Fe2 C21 C20 -82.7(11)
C23 Fe2 C21 C20 87.8(11)
C18 Fe2 C21 C20 -125.7(10)
C14 Fe2 C21 C22 72.5(11)
C19 Fe2 C21 C22 -82.4(10)
C20 Fe2 C21 C22 -122.0(14)
C16 Fe2 C21 C22 -172.0(11)
C15 Fe2 C21 C22 30(3)
C17 Fe2 C21 C22 155.3(9)
C23 Fe2 C21 C22 -34.2(9)
C18 Fe2 C21 C22 112.3(9)
C20 C21 C22 C23 2.1(18)
Fe2 C21 C22 C23 60.2(11)
C20 C21 C22 Fe2 -58.2(11)
C14 Fe2 C22 C23 111.2(10)
C19 Fe2 C22 C23 -42.5(10)
C20 Fe2 C22 C23 -86.3(11)
C16 Fe2 C22 C23 40(3)
C15 Fe2 C22 C23 66.9(11)
C21 Fe2 C22 C23 -121.6(14)
C17 Fe2 C22 C23 -172.4(11)
C18 Fe2 C22 C23 153.4(9)
C14 Fe2 C22 C21 -127.2(9)
C19 Fe2 C22 C21 79.0(10)
C20 Fe2 C22 C21 35.3(9)
C16 Fe2 C22 C21 161(3)
C15 Fe2 C22 C21 -171.6(9)
C17 Fe2 C22 C21 -50.9(16)
C23 Fe2 C22 C21 121.6(14)
C18 Fe2 C22 C21 -85.1(10)
C21 C22 C23 C19 -0.4(16)
Fe2 C22 C23 C19 58.7(10)
C21 C22 C23 Fe2 -59.0(10)
C20 C19 C23 C22 -1.4(17)
Fe2 C19 C23 C22 -61.5(10)
C20 C19 C23 Fe2 60.1(11)
C14 Fe2 C23 C22 -84.3(10)
C19 Fe2 C23 C22 116.1(13)
C20 Fe2 C23 C22 79.1(10)
C16 Fe2 C23 C22 -169.3(9)
C15 Fe2 C23 C22 -130.2(9)
C21 Fe2 C23 C22 37.0(10)
C17 Fe2 C23 C22 159(3)
C18 Fe2 C23 C22 -48.7(15)
C14 Fe2 C23 C19 159.6(9)
C20 Fe2 C23 C19 -37.0(9)
C16 Fe2 C23 C19 74.6(11)
C15 Fe2 C23 C19 113.7(9)
C21 Fe2 C23 C19 -79.1(10)
C22 Fe2 C23 C19 -116.1(13)
C17 Fe2 C23 C19 42(4)
C18 Fe2 C23 C19 -164.8(11)
